data_9000372
loop_
_publ_author_name
'Pillars, W. W.'
'Peacor, D. R.'

_publ_section_title
;
 The crystal structure of beta eucryptite as a function of temperature
 T = 647 C
;
_journal_name_full 'American Mineralogist'
_journal_page_first 681
_journal_page_last 690
_journal_volume 58
_journal_year 1973
_chemical_formula_sum 'Al Li O4 Si'
_chemical_name_mineral Eucryptite
_space_group_IT_number 181
_symmetry_space_group_name_Hall 'P 64 2 (0 0 2)'
_symmetry_space_group_name_H-M 'P 64 2 2'
_cell_angle_alpha 90
_cell_angle_beta 90
_cell_angle_gamma 120
_cell_length_a 5.251
_cell_length_b 5.251
_cell_length_c 11.189
_cell_formula_units_Z 3
_cell_volume 267.181
_database_code_amcsd 0000381
_diffrn_ambient_temperature 920.15
_exptl_crystal_density_diffrn 2.349
_cod_original_formula_sum 'Si Al Li O4'
_cod_database_code 9000372

loop_
_space_group_symop_operation_xyz
x,y,z
x,x-y,2/3-z
x-y,x,2/3+z
y,x,1/3-z
-y,x-y,1/3+z
-x+y,y,-z
-x,-y,z
-x,-x+y,2/3-z
-x+y,-x,2/3+z
-y,-x,1/3-z
y,-x+y,1/3+z
x-y,-y,-z

loop_
_atom_site_label
_atom_site_fract_x
_atom_site_fract_y
_atom_site_fract_z
_atom_site_U_iso_or_equiv
Si 0.50000 0.00000 0.00000 0.01406
Al 0.50000 0.00000 0.50000 0.01418
Li 0.00000 0.00000 0.00000 0.09626
O 0.21110 0.40450 0.74580 0.03546

loop_
_cod_related_entry_id
_cod_related_entry_database
_cod_related_entry_code
1 AMCSD 0000381
